data_7006080
loop_
_publ_author_name
'Reid, Stuart D.'
'Hector, Andrew L.'
'Levason, William'
'Reid, Gillian'
'Waller, Benjamin J.'
'Webster, Michael'

_publ_section_title
;
 Thio- and seleno-ether complexes with Group 4 tetrahalides and tin
 tetrachloride: preparation and use in CVD for metal chalcogenide
 films.
;
_journal_issue 42
_journal_name_full 'Dalton transactions (Cambridge, England : 2003)'
_journal_page_first 4769
_journal_page_last 4777
_journal_paper_doi 10.1039/b708809d
_journal_year 2007
_chemical_formula_moiety '(C5.37 H13.12 Cl0.63 Se 1+)2, Cl6 Hf 2-'
_chemical_formula_sum 'C10.74 H26.24 Cl7.26 Hf Se2'
_chemical_formula_weight 749.09
_chemical_name_systematic
;
Bis(diethylchloromethylselenonium) hexachlorohafnate(IV)
;
_space_group_IT_number 15
_symmetry_cell_setting monoclinic
_symmetry_Int_Tables_number 15
_symmetry_space_group_name_Hall '-C 2yc'
_symmetry_space_group_name_H-M 'C 1 2/c 1'
_atom_sites_solution_hydrogens geom
_atom_sites_solution_primary direct
_atom_sites_solution_secondary difmap
_audit_creation_date 2006-08-27
_audit_creation_method 'SHELXL-97 + hand edit'
_audit_update_record '2007-06-09 Moved cation into cell'
_cell_angle_alpha 90.00
_cell_angle_beta 119.486(10)
_cell_angle_gamma 90.00
_cell_formula_units_Z 4
_cell_length_a 16.780(4)
_cell_length_b 9.477(2)
_cell_length_c 16.330(3)
_cell_measurement_reflns_used 2756
_cell_measurement_temperature 120(2)
_cell_measurement_theta_max 27.48
_cell_measurement_theta_min 1.00
_cell_volume 2260.5(9)
_computing_structure_refinement 'SHELXL-97 (Sheldrick, 1997)'
_computing_structure_solution 'SHELXS-97 (Sheldrick, 1997)'
_diffrn_ambient_temperature 120(2)
_diffrn_measured_fraction_theta_full 0.992
_diffrn_measured_fraction_theta_max 0.992
_diffrn_measurement_device_type 'area detector, Nonius Kappa ccd'
_diffrn_measurement_method '\f and \w scans'
_diffrn_radiation_monochromator graphite
_diffrn_radiation_source 'Nonius rotating anode'
_diffrn_radiation_type MoK\a
_diffrn_radiation_wavelength 0.71073
_diffrn_reflns_av_R_equivalents 0.0658
_diffrn_reflns_av_sigmaI/netI 0.0484
_diffrn_reflns_limit_h_max 21
_diffrn_reflns_limit_h_min -21
_diffrn_reflns_limit_k_max 12
_diffrn_reflns_limit_k_min -12
_diffrn_reflns_limit_l_max 21
_diffrn_reflns_limit_l_min -21
_diffrn_reflns_number 20228
_diffrn_reflns_theta_full 27.56
_diffrn_reflns_theta_max 27.56
_diffrn_reflns_theta_min 2.85
_diffrn_standards_decay_% 0
_diffrn_standards_number 0
_exptl_absorpt_coefficient_mu 8.685
_exptl_absorpt_correction_T_max 1.0000
_exptl_absorpt_correction_T_min 0.7180
_exptl_absorpt_correction_type multi-scan
_exptl_absorpt_process_details 'G.M. Sheldrick, (2003). SADABS. Version 2.10. Bruker AXS Inc.'
_exptl_crystal_colour colourless
_exptl_crystal_density_diffrn 2.201
_exptl_crystal_density_method 'not measured'
_exptl_crystal_description plate
_exptl_crystal_F_000 1416
_exptl_crystal_size_max 0.08
_exptl_crystal_size_mid 0.08
_exptl_crystal_size_min 0.02
_refine_diff_density_max 1.398
_refine_diff_density_min -0.814
_refine_diff_density_rms 0.167
_refine_ls_extinction_method none
_refine_ls_goodness_of_fit_ref 1.042
_refine_ls_hydrogen_treatment noref
_refine_ls_matrix_type full
_refine_ls_number_parameters 98
_refine_ls_number_reflns 2601
_refine_ls_number_restraints 1
_refine_ls_restrained_S_all 1.042
_refine_ls_R_factor_all 0.0526
_refine_ls_R_factor_gt 0.0317
_refine_ls_shift/su_max 0.001
_refine_ls_shift/su_mean 0.000
_refine_ls_structure_factor_coef Fsqd
_refine_ls_weighting_details 'w=1/[\s^2^(Fo^2^)+(0.0226P)^2^+3.3998P] where P=(Fo^2^+2Fc^2^)/3'
_refine_ls_weighting_scheme calc
_refine_ls_wR_factor_gt 0.0534
_refine_ls_wR_factor_ref 0.0573
_reflns_number_gt 2062
_reflns_number_total 2601
_reflns_threshold_expression I>2sigma(I)
_cod_data_source_file b708809d.txt
_cod_data_source_block 06sdr002
_cod_original_cell_volume 2260.3(8)
_cod_original_sg_symbol_H-M 'C 2/c'
_cod_database_code 7006080

loop_
_symmetry_equiv_pos_as_xyz
'x, y, z'
'-x, y, -z+1/2'
'x+1/2, y+1/2, z'
'-x+1/2, y+1/2, -z+1/2'
'-x, -y, -z'
'x, -y, z-1/2'
'-x+1/2, -y+1/2, -z'
'x+1/2, -y+1/2, z-1/2'

loop_
_atom_site_label
_atom_site_type_symbol
_atom_site_fract_x
_atom_site_fract_y
_atom_site_fract_z
_atom_site_U_iso_or_equiv
_atom_site_adp_type
_atom_site_occupancy
_atom_site_symmetry_multiplicity
_atom_site_calc_flag
_atom_site_refinement_flags
_atom_site_disorder_assembly
_atom_site_disorder_group
Hf1 Hf 0.7500 0.7500 0.5000 0.01781(8) Uani 1 2 d S . .
Cl1 Cl 0.66471(7) 0.97013(11) 0.43782(7) 0.0239(2) Uani 1 1 d . . .
Cl2 Cl 0.84214(8) 0.80612(12) 0.42468(8) 0.0251(3) Uani 1 1 d . . .
Cl3 Cl 0.63848(7) 0.62575(11) 0.35823(7) 0.0251(3) Uani 1 1 d . . .
Se1 Se 0.90549(3) 0.16570(4) 0.41618(3) 0.02074(12) Uani 1 1 d . B .
C1 C 0.8837(3) 0.1758(5) 0.5233(3) 0.0229(10) Uani 1 1 d D . .
H1A H 0.8434 0.2573 0.5148 0.028 Uiso 1 1 calc R . .
H1B H 0.8516 0.0892 0.5250 0.028 Uiso 1 1 calc R . .
C2 C 0.9715(3) 0.1912(5) 0.6158(3) 0.0266(11) Uani 1 1 d D . .
H2A H 0.9574 0.1956 0.6673 0.040 Uiso 1 1 calc R . .
H2B H 1.0029 0.2780 0.6150 0.040 Uiso 1 1 calc R . .
H2C H 1.0112 0.1099 0.6251 0.040 Uiso 1 1 calc R . .
C3 C 0.9341(3) 0.3628(4) 0.4099(3) 0.0247(10) Uani 1 1 d D . .
H3A H 0.8922 0.4236 0.4207 0.030 Uiso 1 1 calc R . .
H3B H 0.9975 0.3829 0.4599 0.030 Uiso 1 1 calc R . .
C4 C 0.9246(3) 0.3968(5) 0.3147(3) 0.0284(11) Uani 1 1 d D . .
H4A H 0.9399 0.4963 0.3131 0.043 Uiso 1 1 calc R . .
H4B H 0.8614 0.3792 0.2653 0.043 Uiso 1 1 calc R . .
H4C H 0.9663 0.3370 0.3041 0.043 Uiso 1 1 calc R . .
C5 C 0.7774(3) 0.1618(5) 0.3164(3) 0.0236(10) Uani 1 1 d . . .
H5A H 0.7751 0.1602 0.2546 0.028 Uiso 1 1 calc R A 1
H5B H 0.7486 0.0739 0.3220 0.028 Uiso 1 1 calc R A 1
Cl4 Cl 0.71448(11) 0.30670(19) 0.32011(11) 0.0304(7) Uani 0.626(7) 1 d P B 1
C6 C 0.71448(11) 0.30670(19) 0.32011(11) 0.0304(7) Uani 0.374(7) 1 d P B 2
H6A H 0.6511 0.2994 0.2688 0.046 Uiso 0.374(7) 1 calc PR B 2
H6B H 0.7418 0.3941 0.3131 0.046 Uiso 0.374(7) 1 calc PR B 2
H6C H 0.7153 0.3077 0.3805 0.046 Uiso 0.374(7) 1 calc PR B 2

loop_
_atom_site_aniso_label
_atom_site_aniso_U_11
_atom_site_aniso_U_22
_atom_site_aniso_U_33
_atom_site_aniso_U_23
_atom_site_aniso_U_13
_atom_site_aniso_U_12
Hf1 0.02136(15) 0.01519(13) 0.02119(15) 0.00028(11) 0.01378(12) -0.00028(11)
Cl1 0.0264(6) 0.0183(5) 0.0293(6) 0.0010(5) 0.0155(5) 0.0026(5)
Cl2 0.0280(6) 0.0262(6) 0.0301(6) 0.0022(5) 0.0212(5) 0.0002(5)
Cl3 0.0297(7) 0.0209(6) 0.0235(6) -0.0002(5) 0.0122(5) -0.0033(5)
Se1 0.0250(3) 0.0167(2) 0.0240(2) -0.00114(19) 0.0147(2) 0.00022(19)
C1 0.028(3) 0.023(2) 0.027(2) 0.000(2) 0.021(2) -0.001(2)
C2 0.028(3) 0.032(3) 0.026(3) -0.003(2) 0.018(2) -0.005(2)
C3 0.033(3) 0.016(2) 0.016(2) 0.0005(19) 0.006(2) 0.007(2)
C4 0.033(3) 0.028(3) 0.027(3) 0.000(2) 0.016(2) -0.007(2)
C5 0.024(3) 0.025(2) 0.021(2) -0.003(2) 0.010(2) -0.006(2)
Cl4 0.0209(11) 0.0471(12) 0.0235(10) 0.0028(8) 0.0111(8) 0.0040(7)
C6 0.0209(11) 0.0471(12) 0.0235(10) 0.0028(8) 0.0111(8) 0.0040(7)

loop_
_atom_type_symbol
_atom_type_description
_atom_type_scat_dispersion_real
_atom_type_scat_dispersion_imag
_atom_type_scat_source
C C 0.0033 0.0016 'International Tables Vol C Tables 4.2.6.8 and 6.1.1.4'
H H 0.0000 0.0000 'International Tables Vol C Tables 4.2.6.8 and 6.1.1.4'
Cl Cl 0.1484 0.1585 'International Tables Vol C Tables 4.2.6.8 and 6.1.1.4'
Se Se -0.0929 2.2259 'International Tables Vol C Tables 4.2.6.8 and 6.1.1.4'
Hf Hf -0.5830 6.1852 'International Tables Vol C Tables 4.2.6.8 and 6.1.1.4'

loop_
_geom_angle_atom_site_label_1
_geom_angle_atom_site_label_2
_geom_angle_atom_site_label_3
_geom_angle
_geom_angle_site_symmetry_1
_geom_angle_site_symmetry_3
_geom_angle_publ_flag
Cl3 Hf1 Cl3 180.0 7_666 . ?
Cl3 Hf1 Cl1 90.06(4) 7_666 . ?
Cl3 Hf1 Cl1 89.94(4) . . ?
Cl3 Hf1 Cl1 89.94(4) 7_666 7_666 ?
Cl3 Hf1 Cl1 90.06(4) . 7_666 ?
Cl1 Hf1 Cl1 180.0 . 7_666 ?
Cl3 Hf1 Cl2 90.41(4) 7_666 7_666 ?
Cl3 Hf1 Cl2 89.59(4) . 7_666 ?
Cl1 Hf1 Cl2 90.50(4) . 7_666 ?
Cl1 Hf1 Cl2 89.51(4) 7_666 7_666 ?
Cl3 Hf1 Cl2 89.59(4) 7_666 . ?
Cl3 Hf1 Cl2 90.41(4) . . ?
Cl1 Hf1 Cl2 89.50(4) . . ?
Cl1 Hf1 Cl2 90.49(4) 7_666 . ?
Cl2 Hf1 Cl2 180.0 7_666 . ?
C3 Se1 C5 99.94(18) . . ?
C3 Se1 C1 99.19(17) . . ?
C5 Se1 C1 97.67(18) . . ?
C2 C1 Se1 112.2(3) . . ?
C2 C1 H1A 109.2 . . ?
Se1 C1 H1A 109.2 . . ?
C2 C1 H1B 109.2 . . ?
Se1 C1 H1B 109.2 . . ?
H1A C1 H1B 107.9 . . ?
C1 C2 H2A 109.5 . . ?
C1 C2 H2B 109.5 . . ?
H2A C2 H2B 109.5 . . ?
C1 C2 H2C 109.5 . . ?
H2A C2 H2C 109.5 . . ?
H2B C2 H2C 109.5 . . ?
C4 C3 Se1 110.7(3) . . ?
C4 C3 H3A 109.5 . . ?
Se1 C3 H3A 109.5 . . ?
C4 C3 H3B 109.5 . . ?
Se1 C3 H3B 109.5 . . ?
H3A C3 H3B 108.1 . . ?
C3 C4 H4A 109.5 . . ?
C3 C4 H4B 109.5 . . ?
H4A C4 H4B 109.5 . . ?
C3 C4 H4C 109.5 . . ?
H4A C4 H4C 109.5 . . ?
H4B C4 H4C 109.5 . . ?
Cl4 C5 Se1 113.0(2) . . ?
Cl4 C5 H5A 109.0 . . ?
Se1 C5 H5A 109.0 . . ?
Cl4 C5 H5B 109.0 . . ?
Se1 C5 H5B 109.0 . . ?
H5A C5 H5B 107.8 . . ?

loop_
_geom_bond_atom_site_label_1
_geom_bond_atom_site_label_2
_geom_bond_distance
_geom_bond_site_symmetry_2
_geom_bond_publ_flag
Hf1 Cl3 2.4460(11) 7_666 ?
Hf1 Cl3 2.4460(11) . ?
Hf1 Cl1 2.4495(11) . ?
Hf1 Cl1 2.4495(11) 7_666 ?
Hf1 Cl2 2.4613(10) 7_666 ?
Hf1 Cl2 2.4613(10) . ?
Se1 C3 1.944(4) . ?
Se1 C5 1.956(4) . ?
Se1 C1 1.958(4) . ?
C1 C2 1.511(5) . ?
C1 H1A 0.9900 . ?
C1 H1B 0.9900 . ?
C2 H2A 0.9800 . ?
C2 H2B 0.9800 . ?
C2 H2C 0.9800 . ?
C3 C4 1.517(5) . ?
C3 H3A 0.9900 . ?
C3 H3B 0.9900 . ?
C4 H4A 0.9800 . ?
C4 H4B 0.9800 . ?
C4 H4C 0.9800 . ?
C5 Cl4 1.751(5) . ?
C5 H5A 0.9900 . ?
C5 H5B 0.9900 . ?

loop_
_geom_torsion_atom_site_label_1
_geom_torsion_atom_site_label_2
_geom_torsion_atom_site_label_3
_geom_torsion_atom_site_label_4
_geom_torsion
_geom_torsion_site_symmetry_1
_geom_torsion_site_symmetry_2
_geom_torsion_site_symmetry_3
_geom_torsion_site_symmetry_4
_geom_torsion_publ_flag
C3 Se1 C1 C2 -74.4(3) . . . . ?
C5 Se1 C1 C2 -175.9(3) . . . . ?
C5 Se1 C3 C4 -62.2(3) . . . . ?
C1 Se1 C3 C4 -161.8(3) . . . . ?
C3 Se1 C5 Cl4 -44.2(3) . . . . ?
C1 Se1 C5 Cl4 56.6(3) . . . . ?
